data_1565530
loop_
_publ_author_name
'Canossa, Stefano'
'Ferrari, Elena'
'Sippel, Pit'
'Fischer, Jonas K. H.'
'Pfattner, Raphael'
'Frison, Ruggero'
'Masino, Matteo'
'Mas-Torrent, Marta'
'Lunkenheimer, Peter'
'Rovira, Concepci\'o'
'Girlando, Alberto'

_publ_section_title
;
 Tetramethylbenzidine--TetrafluoroTCNQ (TMB--TCNQF4): A Narrow-Gap
 Semiconducting Salt with Room-Temperature Relaxor Ferroelectric Behavior
;
_journal_issue 46
_journal_name_full 'The Journal of Physical Chemistry C'
_journal_page_first 25816
_journal_page_last 25824
_journal_paper_doi 10.1021/acs.jpcc.1c07131
_journal_volume 125
_journal_year 2021
_chemical_formula_moiety 'C12 F4 N4, C16 H20 N2'
_chemical_formula_sum 'C28 H20 F4 N6'
_chemical_formula_weight 516.505
_chemical_name_systematic 'tetramethylbenzidine tetrafluorotetracyanoquinodimethane'
_space_group_crystal_system monoclinic
_space_group_IT_number 11
_space_group_name_Hall '-P 2yb'
_space_group_name_H-M_alt 'P 1 21/m 1'
_symmetry_Int_Tables_number 11
_audit_creation_date 2021-07-15
_audit_creation_method
;
Olex2 1.3
(compiled 2020.11.12 svn.r5f609507 for OlexSys, GUI svn.r6272)
;
_audit_update_record
;
2021-07-17 deposited with the CCDC.	2021-07-19 downloaded from the CCDC.
;
_cell_angle_alpha 90
_cell_angle_beta 109.278(2)
_cell_angle_gamma 90
_cell_formula_units_Z 2
_cell_length_a 6.58484(14)
_cell_length_b 22.9103(5)
_cell_length_c 8.31003(18)
_cell_measurement_reflns_used 12502
_cell_measurement_temperature 100
_cell_measurement_theta_max 32.37
_cell_measurement_theta_min 2.56
_cell_volume 1183.36(5)
_computing_molecular_graphics 'Olex2 1.3 (Dolomanov et al., 2009)'
_computing_publication_material 'Olex2 1.3 (Dolomanov et al., 2009)'
_computing_structure_refinement 'olex2.refine 1.3 (Bourhis et al., 2015)'
_diffrn_ambient_temperature 100
_diffrn_detector 'Pilatus 2M'
_diffrn_detector_type 'Hybrid Photon Counting'
_diffrn_measured_fraction_theta_full 0.9982
_diffrn_measured_fraction_theta_max 0.8623
_diffrn_measurement_device 'CrystalLogic Kappa (4 circle)'
_diffrn_measurement_device_type Elettra
_diffrn_measurement_method 'Phi rotation'
_diffrn_radiation_monochromator 'Synchrotron '
_diffrn_radiation_probe x-ray
_diffrn_radiation_type Synchrotron
_diffrn_radiation_wavelength 0.7
_diffrn_reflns_av_R_equivalents 0.0357
_diffrn_reflns_av_unetI/netI 0.0257
_diffrn_reflns_Laue_measured_fraction_full 0.9982
_diffrn_reflns_Laue_measured_fraction_max 0.8623
_diffrn_reflns_limit_h_max 9
_diffrn_reflns_limit_h_min -9
_diffrn_reflns_limit_k_max 30
_diffrn_reflns_limit_k_min -30
_diffrn_reflns_limit_l_max 12
_diffrn_reflns_limit_l_min -12
_diffrn_reflns_number 22686
_diffrn_reflns_point_group_measured_fraction_full 0.9982
_diffrn_reflns_point_group_measured_fraction_max 0.8623
_diffrn_reflns_theta_full 24.8346
_diffrn_reflns_theta_max 32.37
_diffrn_reflns_theta_min 2.56
_diffrn_source Synchrotron
_diffrn_source_type 'Undulator, XRD1, Elettra Synchrotron'
_exptl_absorpt_coefficient_mu 0.108
_exptl_absorpt_correction_type empirical
_exptl_absorpt_process_details
'CrysAlisPro 1.171.40.26a (Rigaku Oxford Diffraction, 2018) Empirical absorption correction using spherical harmonics, implemented in SCALE3 ABSPACK scaling algorithm.'
_exptl_crystal_colour 'dull black'
_exptl_crystal_colour_lustre dull
_exptl_crystal_colour_primary black
_exptl_crystal_density_diffrn 1.450
_exptl_crystal_description needle
_exptl_crystal_F_000 532.146
_exptl_crystal_size_max 0.05
_exptl_crystal_size_mid 0.02
_exptl_crystal_size_min 0.015
_refine_diff_density_max 0.6157
_refine_diff_density_min -0.4157
_refine_diff_density_rms 0.0944
_refine_ls_d_res_high 0.6537
_refine_ls_d_res_low 7.8440
_refine_ls_goodness_of_fit_ref 1.0632
_refine_ls_hydrogen_treatment constr
_refine_ls_matrix_type full
_refine_ls_number_constraints 15
_refine_ls_number_parameters 174
_refine_ls_number_reflns 3909
_refine_ls_number_restraints 0
_refine_ls_restrained_S_all 1.0632
_refine_ls_R_factor_all 0.0776
_refine_ls_R_factor_gt 0.0571
_refine_ls_shift/su_max 0.0000
_refine_ls_shift/su_mean 0.0000
_refine_ls_structure_factor_coef Fsqd
_refine_ls_weighting_details 'w=1/[\s^2^(Fo^2^)+(0.0791P)^2^+0.4861P] where P=(Fo^2^+2Fc^2^)/3'
_refine_ls_weighting_scheme calc
_refine_ls_wR_factor_gt 0.1497
_refine_ls_wR_factor_ref 0.1637
_reflns_Friedel_coverage 0.0
_reflns_limit_h_max 8
_reflns_limit_h_min -9
_reflns_limit_k_max 30
_reflns_limit_k_min 0
_reflns_limit_l_max 12
_reflns_limit_l_min 0
_reflns_number_gt 2944
_reflns_number_total 3909
_reflns_threshold_expression I>=2u(I)
_cod_data_source_file jp1c07131_si_002.cif
_cod_data_source_block TMB-TCNQF4_100K
_cod_database_code 1565530
_olex2_refinement_description
;
1. Fixed Uiso
 At 1.2 times of:
  All C(H) groups, All N(H,H) groups
 At 1.5 times of:
  All C(H,H,H) groups
2.a Aromatic/amide H refined with riding coordinates:
 C7(H7), C6(H6)
2.b X=CH2 refined with riding coordinates:
 N3(H3a,H3b)
2.c Idealised Me refined as rotating group:
 C1(H1a,H1b,H1c), C2(H2a,H2b,H2c)
;
_olex2_exptl_crystal_mounting_method 'kapton loop (Fomblyn Oil)'
_olex2_submission_original_sample_id 'tetramethylbenzidine tetrafluorotetracyanoquinodimethane'
_olex2_submission_special_instructions 'No special instructions were received'

loop_
_space_group_symop_id
_space_group_symop_operation_xyz
1 x,y,z
2 -x,y+1/2,-z
3 -x,-y,-z
4 x,-y-1/2,z

loop_
_atom_site_label
_atom_site_type_symbol
_atom_site_fract_x
_atom_site_fract_y
_atom_site_fract_z
_atom_site_U_iso_or_equiv
_atom_site_adp_type
_atom_site_occupancy
_atom_site_refinement_flags_posn
F1 F 0.37755(13) 0.69280(3) 0.55044(9) 0.01824(19) Uani 1.000000 .
F2 F 0.14914(13) 0.69265(3) -0.05528(9) 0.01868(19) Uani 1.000000 .
N3 N 0.25317(17) 0.46409(5) 0.74595(14) 0.0160(2) Uani 1.000000 .
H3a H 0.22157(17) 0.48347(5) 0.64936(14) 0.0192(3) Uiso 1.000000 R
H3b H 0.28383(17) 0.48312(5) 0.84305(14) 0.0192(3) Uiso 1.000000 R
N1 N 0.31585(19) 0.55729(5) 0.50651(15) 0.0199(2) Uani 1.000000 .
N2 N 0.19051(18) 0.55573(5) -0.01011(15) 0.0194(2) Uani 1.000000 .
C8 C 0.25342(18) 0.28151(5) 0.74377(15) 0.0118(2) Uani 1.000000 .
C10 C 0.21002(19) 0.72020(5) 0.09626(15) 0.0133(2) Uani 1.000000 .
C7 C 0.20302(18) 0.31436(5) 0.59016(15) 0.0124(2) Uani 1.000000 .
H7 H 0.16658(18) 0.29391(5) 0.48499(15) 0.0149(3) Uiso 1.000000 R
C9 C 0.32125(19) 0.72017(5) 0.39892(15) 0.0133(2) Uani 1.000000 .
C5 C 0.20471(18) 0.37447(5) 0.58713(14) 0.0124(2) Uani 1.000000 .
C6 C 0.30257(18) 0.31405(5) 0.89760(15) 0.0126(2) Uani 1.000000 .
H6 H 0.33802(18) 0.29332(5) 1.00227(15) 0.0151(3) Uiso 1.000000 R
C3 C 0.25461(18) 0.40557(5) 0.74516(15) 0.0124(2) Uani 1.000000 .
C4 C 0.30134(18) 0.37399(5) 0.90235(15) 0.0119(2) Uani 1.000000 .
C14 C 0.22248(19) 0.58911(6) 0.09941(16) 0.0155(2) Uani 1.000000 .
C11 C 0.26672(18) 0.68619(5) 0.24775(15) 0.0123(2) Uani 1.000000 .
C13 C 0.29620(19) 0.58980(5) 0.39659(16) 0.0143(2) Uani 1.000000 .
C1 C 0.3518(2) 0.40638(5) 1.06804(15) 0.0153(2) Uani 1.000000 .
H1a H 0.2267(6) 0.4296(4) 1.0675(5) 0.0229(4) Uiso 1.000000 GR
H1b H 0.3866(16) 0.37840(6) 1.16246(18) 0.0229(4) Uiso 1.000000 GR
H1c H 0.4750(11) 0.4322(3) 1.0823(6) 0.0229(4) Uiso 1.000000 GR
C12 C 0.26655(18) 0.62451(5) 0.24822(15) 0.0136(2) Uani 1.000000 .
C2 C 0.1466(2) 0.40739(5) 0.42149(15) 0.0156(2) Uani 1.000000 .
H2a H 0.2697(6) 0.4309(4) 0.4189(6) 0.0235(4) Uiso 1.000000 GR
H2b H 0.1083(16) 0.37967(6) 0.32634(16) 0.0235(4) Uiso 1.000000 GR
H2c H 0.0238(11) 0.4330(3) 0.4113(6) 0.0235(4) Uiso 1.000000 GR

loop_
_atom_site_aniso_label
_atom_site_aniso_U_11
_atom_site_aniso_U_22
_atom_site_aniso_U_33
_atom_site_aniso_U_12
_atom_site_aniso_U_13
_atom_site_aniso_U_23
F1 0.0294(4) 0.0130(4) 0.0136(4) 0.0006(3) 0.0089(3) 0.0032(3)
F2 0.0290(4) 0.0129(4) 0.0135(4) -0.0010(3) 0.0061(3) -0.0028(3)
N3 0.0231(5) 0.0091(5) 0.0180(5) 0.0001(4) 0.0097(4) -0.0005(4)
N1 0.0240(6) 0.0143(6) 0.0246(6) 0.0007(4) 0.0124(5) 0.0026(4)
N2 0.0225(5) 0.0137(5) 0.0246(6) -0.0017(4) 0.0112(5) -0.0033(4)
C8 0.0130(5) 0.0099(6) 0.0142(5) 0.0006(4) 0.0065(4) 0.0006(4)
C10 0.0164(5) 0.0105(6) 0.0142(5) -0.0001(4) 0.0067(4) -0.0018(4)
C7 0.0144(5) 0.0114(6) 0.0130(5) 0.0007(4) 0.0067(4) -0.0004(4)
C9 0.0163(5) 0.0113(6) 0.0142(5) -0.0002(4) 0.0075(4) 0.0008(4)
C5 0.0134(5) 0.0111(6) 0.0141(5) 0.0009(4) 0.0066(4) 0.0016(4)
C6 0.0151(5) 0.0106(6) 0.0137(5) -0.0004(4) 0.0070(4) 0.0000(4)
C3 0.0130(5) 0.0101(5) 0.0156(5) 0.0005(4) 0.0070(4) 0.0004(4)
C4 0.0134(5) 0.0098(6) 0.0147(5) 0.0005(4) 0.0076(4) -0.0003(4)
C14 0.0163(5) 0.0114(6) 0.0207(6) -0.0000(4) 0.0088(4) 0.0017(4)
C11 0.0132(5) 0.0097(6) 0.0153(5) 0.0002(4) 0.0065(4) 0.0003(4)
C13 0.0150(5) 0.0100(6) 0.0197(6) -0.0005(4) 0.0082(4) -0.0005(4)
C1 0.0205(6) 0.0129(6) 0.0149(5) -0.0010(4) 0.0091(4) -0.0021(4)
C12 0.0155(5) 0.0098(5) 0.0176(5) -0.0002(4) 0.0084(4) 0.0005(4)
C2 0.0204(6) 0.0130(6) 0.0157(5) 0.0025(4) 0.0090(5) 0.0030(4)

loop_
_atom_type_symbol
_atom_type_scat_dispersion_real
_atom_type_scat_dispersion_imag
_atom_type_scat_Cromer_Mann_a1
_atom_type_scat_Cromer_Mann_a2
_atom_type_scat_Cromer_Mann_a3
_atom_type_scat_Cromer_Mann_a4
_atom_type_scat_Cromer_Mann_b1
_atom_type_scat_Cromer_Mann_b2
_atom_type_scat_Cromer_Mann_b3
_atom_type_scat_Cromer_Mann_b4
_atom_type_scat_Cromer_Mann_c
_atom_type_scat_source
_atom_type_scat_dispersion_source
H 0.00000 0.00000 0.49300 0.32291 0.14019 0.04081 10.51090 26.12570 3.14236 57.79970 0.0030380000826 'International Tables Volume C Table 6.1.1.4 (pp. 500-502)' custom
C 0.00200 0.00160 2.31000 1.02000 1.58860 0.86500 20.84390 10.20750 0.56870 51.65120 0.215599998832 'International Tables Volume C Table 6.1.1.4 (pp. 500-502)' custom
F 0.01300 0.01000 3.53920 2.64120 1.51700 1.02430 10.28250 4.29440 0.26150 26.14760 0.277599990368 'International Tables Volume C Table 6.1.1.4 (pp. 500-502)' custom
N 0.00390 0.00320 12.21260 3.13220 2.01250 1.16630 0.00570 9.89330 28.99750 0.58260 -11.5290002823 'International Tables Volume C Table 6.1.1.4 (pp. 500-502)' custom

loop_
_geom_angle_atom_site_label_1
_geom_angle_atom_site_label_2
_geom_angle_atom_site_label_3
_geom_angle
_geom_angle_site_symmetry_1
_geom_angle_site_symmetry_3
_geom_angle_publ_flag
H3b N3 H3a 120.0 . . ?
C3 N3 H3a 120.0 . . ?
C3 N3 H3b 120.0 . . ?
C6 C8 C7 116.45(10) . . ?
C10 C10 F2 117.96(6) 4_575 . ?
C11 C10 F2 118.80(10) . . ?
H7 C7 C8 118.52(7) . . ?
C5 C7 C8 122.96(11) . . ?
C5 C7 H7 118.52(7) . . ?
C9 C9 F1 117.79(6) 4_575 . ?
C11 C9 F1 118.95(10) . . ?
C3 C5 C7 118.75(10) . . ?
C2 C5 C7 121.13(11) . . ?
C2 C5 C3 120.08(11) . . ?
H6 C6 C8 118.38(7) . . ?
C4 C6 C8 123.24(11) . . ?
C4 C6 H6 118.38(7) . . ?
C5 C3 N3 120.11(11) . . ?
C4 C3 N3 119.96(11) . . ?
C4 C3 C5 119.92(10) . . ?
C3 C4 C6 118.64(10) . . ?
C1 C4 C6 121.24(11) . . ?
C1 C4 C3 120.11(11) . . ?
C12 C14 N2 173.13(13) . . ?
C9 C11 C10 113.51(10) . . ?
C12 C11 C10 123.39(11) . . ?
C12 C11 C9 123.10(11) . . ?
C12 C13 N1 173.59(13) . . ?
H1a C1 C4 109.5 . . ?
H1b C1 C4 109.5 . . ?
H1b C1 H1a 109.5 . . ?
H1c C1 C4 109.5 . . ?
H1c C1 H1a 109.5 . . ?
H1c C1 H1b 109.5 . . ?
C11 C12 C14 124.49(11) . . ?
C13 C12 C14 111.30(10) . . ?
C13 C12 C11 124.08(11) . . ?
H2a C2 C5 109.5 . . ?
H2b C2 C5 109.5 . . ?
H2b C2 H2a 109.5 . . ?
H2c C2 C5 109.5 . . ?
H2c C2 H2a 109.5 . . ?
H2c C2 H2b 109.5 . . ?

loop_
_geom_bond_atom_site_label_1
_geom_bond_atom_site_label_2
_geom_bond_distance
_geom_bond_site_symmetry_2
_geom_bond_publ_flag
F1 C9 1.3445(13) . ?
F2 C10 1.3459(13) . ?
N3 H3a 0.8800 . ?
N3 H3b 0.8800 . ?
N3 C3 1.3408(15) . ?
N1 C13 1.1523(17) . ?
N2 C14 1.1537(17) . ?
C8 C8 1.444(2) 4_565 ?
C8 C7 1.4236(16) . ?
C8 C6 1.4218(16) . ?
C10 C10 1.366(2) 4_575 ?
C10 C11 1.4214(17) . ?
C7 H7 0.9500 . ?
C7 C5 1.3774(17) . ?
C9 C9 1.367(2) 4_575 ?
C9 C11 1.4196(17) . ?
C5 C3 1.4336(16) . ?
C5 C2 1.5041(16) . ?
C6 H6 0.9500 . ?
C6 C4 1.3740(17) . ?
C3 C4 1.4349(16) . ?
C4 C1 1.5016(16) . ?
C14 C12 1.4263(17) . ?
C11 C12 1.4131(16) . ?
C13 C12 1.4254(16) . ?
C1 H1a 0.9800 . ?
C1 H1b 0.9800 . ?
C1 H1c 0.9800 . ?
C2 H2a 0.9800 . ?
C2 H2b 0.9800 . ?
C2 H2c 0.9800 . ?

loop_
_geom_torsion_atom_site_label_1
_geom_torsion_atom_site_label_2
_geom_torsion_atom_site_label_3
_geom_torsion_atom_site_label_4
_geom_torsion
_geom_torsion_site_symmetry_1
_geom_torsion_site_symmetry_2
_geom_torsion_site_symmetry_3
_geom_torsion_site_symmetry_4
_geom_torsion_publ_flag
F1 C9 C9 F1 0.00(13) . . 4_575 4_575 ?
F1 C9 C9 C11 179.48(6) . . 4_575 4_575 ?
F1 C9 C11 C10 179.93(10) . . . . ?
F1 C9 C11 C12 0.64(13) . . . . ?
F2 C10 C10 F2 0.00(13) . . 4_575 4_575 ?
F2 C10 C10 C11 178.68(6) . . 4_575 4_575 ?
F2 C10 C11 C9 -178.07(10) . . . . ?
F2 C10 C11 C12 1.22(13) . . . . ?
N3 C3 C5 C7 -178.63(10) . . . . ?
N3 C3 C5 C2 -1.14(13) . . . . ?
N3 C3 C4 C6 -179.72(10) . . . . ?
N3 C3 C4 C1 -0.88(13) . . . . ?
C8 C8 C7 C5 -179.13(8) 4_565 . . . ?
C8 C8 C6 C4 -179.10(8) 4_565 . . . ?
C8 C7 C5 C3 -1.46(13) . . . . ?
C8 C7 C5 C2 -178.92(11) . . . . ?
C8 C6 C4 C3 -1.95(13) . . . . ?
C8 C6 C4 C1 179.23(11) . . . . ?
C10 C10 C11 C9 0.59(7) 4_575 . . . ?
C10 C10 C11 C12 179.89(8) 4_575 . . . ?
C10 C11 C9 C9 -0.59(12) . . . 4_575 ?
C10 C11 C12 C14 3.86(14) . . . . ?
C10 C11 C12 C13 -171.71(11) . . . . ?
C7 C5 C3 C4 -0.05(13) . . . . ?
C9 C9 C11 C12 -179.89(8) 4_575 . . . ?
C9 C11 C12 C14 -176.91(11) . . . . ?
C9 C11 C12 C13 7.52(14) . . . . ?
C5 C3 C4 C6 1.70(12) . . . . ?
C5 C3 C4 C1 -179.46(10) . . . . ?
